data_1508114
loop_
_publ_author_name
'Bonyhady, Simon J.'
'Collis, David'
'Frenking, Gernot'
'Holzmann, Nicole'
'Jones, Cameron'
'Stasch, Andreas'

_publ_section_title
;
 Synthesis of a stable adduct of dialane(4) (Al2H4) via hydrogenation of a
 magnesium(I) dimer.
;
_journal_issue 10
_journal_name_full 'Nature chemistry'
_journal_page_first 865
_journal_page_last 869
_journal_paper_doi 10.1038/nchem.762
_journal_volume 2
_journal_year 2010
_chemical_formula_sum 'C70 H100 Al2 N4'
_chemical_formula_weight 1051.50
_chemical_name_systematic
; 
 ? 
;
_space_group_IT_number 14
_symmetry_cell_setting monoclinic
_symmetry_space_group_name_Hall '-P 2ybc'
_symmetry_space_group_name_H-M 'P 1 21/c 1'
_atom_sites_solution_hydrogens geom
_atom_sites_solution_primary direct
_atom_sites_solution_secondary difmap
_audit_creation_method SHELXL-97
_cell_angle_alpha 90.00
_cell_angle_beta 91.8470(10)
_cell_angle_gamma 90.00
_cell_formula_units_Z 2
_cell_length_a 12.7841(3)
_cell_length_b 14.7611(3)
_cell_length_c 17.1527(4)
_cell_measurement_temperature 123(2)
_cell_volume 3235.16(13)
_computing_structure_refinement 'SHELXL-97 (Sheldrick, 1997)'
_computing_structure_solution 'SHELXS-97 (Sheldrick, 1990)'
_diffrn_ambient_temperature 123(2)
_diffrn_measured_fraction_theta_full 0.987
_diffrn_measured_fraction_theta_max 0.987
_diffrn_measurement_device_type 'Bruker X8 CCD'
_diffrn_radiation_monochromator graphite
_diffrn_radiation_source 'fine-focus sealed tube'
_diffrn_radiation_type MoK\a
_diffrn_radiation_wavelength 0.71073
_diffrn_reflns_av_R_equivalents 0.0237
_diffrn_reflns_av_sigmaI/netI 0.0142
_diffrn_reflns_limit_h_max 16
_diffrn_reflns_limit_h_min -15
_diffrn_reflns_limit_k_max 17
_diffrn_reflns_limit_k_min -16
_diffrn_reflns_limit_l_max 20
_diffrn_reflns_limit_l_min -21
_diffrn_reflns_number 65317
_diffrn_reflns_theta_full 26.50
_diffrn_reflns_theta_max 26.50
_diffrn_reflns_theta_min 1.82
_exptl_absorpt_coefficient_mu 0.087
_exptl_absorpt_correction_T_max 0.961
_exptl_absorpt_correction_T_min 0.943
_exptl_absorpt_correction_type multi-scan
_exptl_absorpt_process_details 'SADABS (Sheldrick, 1997)'
_exptl_crystal_colour colourless
_exptl_crystal_density_diffrn 1.079
_exptl_crystal_density_method 'not measured'
_exptl_crystal_description block
_exptl_crystal_F_000 1148
_exptl_crystal_size_max 0.50
_exptl_crystal_size_mid 0.50
_exptl_crystal_size_min 0.40
_refine_diff_density_max 0.684
_refine_diff_density_min -0.704
_refine_diff_density_rms 0.044
_refine_ls_extinction_method none
_refine_ls_goodness_of_fit_ref 1.060
_refine_ls_hydrogen_treatment mixed
_refine_ls_matrix_type full
_refine_ls_number_parameters 428
_refine_ls_number_reflns 6623
_refine_ls_number_restraints 42
_refine_ls_restrained_S_all 1.099
_refine_ls_R_factor_all 0.0564
_refine_ls_R_factor_gt 0.0532
_refine_ls_shift/su_max 0.000
_refine_ls_shift/su_mean 0.000
_refine_ls_structure_factor_coef Fsqd
_refine_ls_weighting_details 'calc w=1/[\s^2^(Fo^2^)+(0.0468P)^2^+2.6330P] where P=(Fo^2^+2Fc^2^)/3'
_refine_ls_weighting_scheme calc
_refine_ls_wR_factor_gt 0.1224
_refine_ls_wR_factor_ref 0.1247
_reflns_number_gt 6290
_reflns_number_total 6623
_reflns_threshold_expression >2sigma(I)
_cod_data_source_file nchem.762-s8.cif
_cod_data_source_block compound12
_cod_original_sg_symbol_H-M P2(1)/c
_cod_database_code 1508114

loop_
_symmetry_equiv_pos_as_xyz
'x, y, z'
'-x, y+1/2, -z+1/2'
'-x, -y, -z'
'x, -y-1/2, z-1/2'

loop_
_atom_site_label
_atom_site_type_symbol
_atom_site_fract_x
_atom_site_fract_y
_atom_site_fract_z
_atom_site_U_iso_or_equiv
_atom_site_adp_type
_atom_site_occupancy
_atom_site_symmetry_multiplicity
_atom_site_calc_flag
_atom_site_refinement_flags
_atom_site_disorder_assembly
_atom_site_disorder_group
Al1 Al 0.48008(3) 0.58648(3) 0.00654(3) 0.01753(13) Uani 1 1 d . . .
N1 N 0.37725(10) 0.62138(9) 0.08187(7) 0.0179(3) Uani 1 1 d . . .
C1 C 0.45055(12) 0.65789(11) 0.13017(9) 0.0178(3) Uani 1 1 d . A .
N2 N 0.54267(10) 0.65153(9) 0.09516(7) 0.0178(3) Uani 1 1 d . . .
C2 C 0.43271(13) 0.68992(12) 0.21422(9) 0.0251(4) Uani 1 1 d D . .
C3 C 0.34037(19) 0.7523(2) 0.22099(13) 0.0316(6) Uani 0.803(4) 1 d PD A 1
H3A H 0.2773 0.7222 0.1998 0.047 Uiso 0.803(4) 1 calc PR A 1
H3B H 0.3527 0.8079 0.1916 0.047 Uiso 0.803(4) 1 calc PR A 1
H3C H 0.3309 0.7672 0.2760 0.047 Uiso 0.803(4) 1 calc PR A 1
C4 C 0.4090(2) 0.60061(16) 0.26089(12) 0.0333(6) Uani 0.803(4) 1 d PD A 1
H4A H 0.4660 0.5572 0.2544 0.050 Uiso 0.803(4) 1 calc PR A 1
H4B H 0.3431 0.5741 0.2409 0.050 Uiso 0.803(4) 1 calc PR A 1
H4C H 0.4031 0.6150 0.3163 0.050 Uiso 0.803(4) 1 calc PR A 1
C5 C 0.52796(17) 0.73304(16) 0.25511(12) 0.0284(6) Uani 0.803(4) 1 d PD A 1
H5A H 0.5108 0.7493 0.3086 0.043 Uiso 0.803(4) 1 calc PR A 1
H5B H 0.5481 0.7877 0.2268 0.043 Uiso 0.803(4) 1 calc PR A 1
H5C H 0.5862 0.6899 0.2562 0.043 Uiso 0.803(4) 1 calc PR A 1
C6 C 0.26579(12) 0.61752(11) 0.08475(9) 0.0184(3) Uani 1 1 d . . .
C7 C 0.21648(12) 0.53534(11) 0.10312(9) 0.0209(3) Uani 1 1 d . . .
C8 C 0.10752(13) 0.52981(13) 0.09365(10) 0.0268(4) Uani 1 1 d . . .
H8 H 0.0733 0.4747 0.1056 0.032 Uiso 1 1 calc R . .
C9 C 0.04866(13) 0.60271(13) 0.06731(11) 0.0298(4) Uani 1 1 d . . .
H9 H -0.0252 0.5975 0.0609 0.036 Uiso 1 1 calc R . .
C10 C 0.09799(13) 0.68349(13) 0.05038(10) 0.0270(4) Uani 1 1 d . . .
H10 H 0.0571 0.7337 0.0330 0.032 Uiso 1 1 calc R . .
C11 C 0.20630(12) 0.69284(11) 0.05815(9) 0.0213(3) Uani 1 1 d . . .
C12 C 0.27706(13) 0.45093(12) 0.12807(10) 0.0249(4) Uani 1 1 d . . .
H12 H 0.3525 0.4678 0.1354 0.030 Uiso 1 1 calc R . .
C13 C 0.26837(17) 0.37886(13) 0.06454(12) 0.0370(4) Uani 1 1 d . . .
H13A H 0.1950 0.3606 0.0570 0.056 Uiso 1 1 calc R . .
H13B H 0.3105 0.3260 0.0801 0.056 Uiso 1 1 calc R . .
H13C H 0.2940 0.4035 0.0157 0.056 Uiso 1 1 calc R . .
C14 C 0.24022(17) 0.41027(16) 0.20493(12) 0.0410(5) Uani 1 1 d . . .
H14A H 0.1658 0.3947 0.1995 0.061 Uiso 1 1 calc R . .
H14B H 0.2505 0.4546 0.2470 0.061 Uiso 1 1 calc R . .
H14C H 0.2809 0.3555 0.2173 0.061 Uiso 1 1 calc R . .
C15 C 0.25744(13) 0.78176(12) 0.03580(10) 0.0253(4) Uani 1 1 d . . .
H15 H 0.3286 0.7836 0.0617 0.030 Uiso 1 1 calc R . .
C16 C 0.27143(17) 0.78714(14) -0.05222(11) 0.0371(5) Uani 1 1 d . . .
H16A H 0.3145 0.7362 -0.0689 0.056 Uiso 1 1 calc R . .
H16B H 0.3060 0.8443 -0.0650 0.056 Uiso 1 1 calc R . .
H16C H 0.2028 0.7844 -0.0792 0.056 Uiso 1 1 calc R . .
C17 C 0.19685(17) 0.86468(13) 0.06313(13) 0.0378(5) Uani 1 1 d . . .
H17A H 0.1314 0.8703 0.0322 0.057 Uiso 1 1 calc R . .
H17B H 0.2393 0.9192 0.0563 0.057 Uiso 1 1 calc R . .
H17C H 0.1811 0.8577 0.1183 0.057 Uiso 1 1 calc R . .
C18 C 0.64290(12) 0.68925(11) 0.11557(9) 0.0174(3) Uani 1 1 d . . .
C19 C 0.72005(12) 0.63529(11) 0.15306(9) 0.0199(3) Uani 1 1 d . . .
C20 C 0.81919(13) 0.67234(12) 0.16667(10) 0.0253(4) Uani 1 1 d . . .
H20 H 0.8716 0.6372 0.1930 0.030 Uiso 1 1 calc R . .
C21 C 0.84306(13) 0.75893(13) 0.14276(11) 0.0286(4) Uani 1 1 d . . .
H21 H 0.9111 0.7830 0.1528 0.034 Uiso 1 1 calc R . .
C22 C 0.76747(14) 0.81044(12) 0.10421(10) 0.0262(4) Uani 1 1 d . . .
H22 H 0.7844 0.8698 0.0874 0.031 Uiso 1 1 calc R . .
C23 C 0.66695(13) 0.77694(11) 0.08949(9) 0.0223(3) Uani 1 1 d . . .
C24 C 0.69974(14) 0.53781(12) 0.17753(10) 0.0256(4) Uani 1 1 d . . .
H24 H 0.6240 0.5244 0.1666 0.031 Uiso 1 1 calc R . .
C25 C 0.76392(19) 0.47143(14) 0.13075(13) 0.0440(5) Uani 1 1 d . . .
H25A H 0.7466 0.4788 0.0750 0.066 Uiso 1 1 calc R . .
H25B H 0.7479 0.4093 0.1467 0.066 Uiso 1 1 calc R . .
H25C H 0.8386 0.4834 0.1404 0.066 Uiso 1 1 calc R . .
C26 C 0.72247(18) 0.52299(15) 0.26469(11) 0.0403(5) Uani 1 1 d . . .
H26A H 0.7975 0.5311 0.2762 0.060 Uiso 1 1 calc R . .
H26B H 0.7017 0.4614 0.2790 0.060 Uiso 1 1 calc R . .
H26C H 0.6828 0.5670 0.2947 0.060 Uiso 1 1 calc R . .
C27 C 0.58678(16) 0.83549(13) 0.04534(12) 0.0371(5) Uani 1 1 d . . .
H27 H 0.5221 0.7981 0.0373 0.045 Uiso 1 1 calc R . .
C28 C 0.6217(2) 0.86328(18) -0.03398(13) 0.0625(8) Uani 1 1 d . . .
H28A H 0.6826 0.9033 -0.0283 0.094 Uiso 1 1 calc R . .
H28B H 0.5647 0.8953 -0.0617 0.094 Uiso 1 1 calc R . .
H28C H 0.6407 0.8093 -0.0636 0.094 Uiso 1 1 calc R . .
C29 C 0.5567(3) 0.9182(2) 0.09081(18) 0.1009(13) Uani 1 1 d U . .
H29A H 0.6148 0.9615 0.0919 0.151 Uiso 1 1 calc R . .
H29B H 0.5410 0.9006 0.1443 0.151 Uiso 1 1 calc R . .
H29C H 0.4948 0.9463 0.0658 0.151 Uiso 1 1 calc R . .
C30 C 0.9644(12) 0.0560(11) 0.1654(11) 0.075(5) Uani 0.526(18) 1 d PD B 1
H30 H 0.9460 -0.0056 0.1734 0.090 Uiso 0.526(18) 1 calc PR B 1
C31 C 0.9242(7) 0.1223(11) 0.2124(7) 0.063(3) Uani 0.526(18) 1 d PD B 1
H31 H 0.8790 0.1066 0.2532 0.076 Uiso 0.526(18) 1 calc PR B 1
C32 C 0.9502(7) 0.2118(8) 0.1998(5) 0.059(2) Uani 0.526(18) 1 d PD B 1
H32 H 0.9222 0.2582 0.2314 0.071 Uiso 0.526(18) 1 calc PR B 1
C33 C 1.0167(10) 0.2335(9) 0.1413(8) 0.053(3) Uani 0.526(18) 1 d PD B 1
H33 H 1.0367 0.2948 0.1336 0.063 Uiso 0.526(18) 1 calc PR B 1
C34 C 1.0544(16) 0.1668(10) 0.0941(9) 0.066(6) Uani 0.526(18) 1 d PD B 1
H34 H 1.0972 0.1825 0.0519 0.079 Uiso 0.526(18) 1 calc PR B 1
C35 C 1.0307(9) 0.0784(8) 0.1073(8) 0.068(3) Uani 0.526(18) 1 d PD B 1
H35 H 1.0602 0.0323 0.0763 0.082 Uiso 0.526(18) 1 calc PR B 1
C3A C 0.3164(5) 0.7066(8) 0.2317(6) 0.030(2) Uiso 0.197(4) 1 d PD A 2
H3A1 H 0.2782 0.6491 0.2289 0.045 Uiso 0.197(4) 1 calc PR A 2
H3A2 H 0.2860 0.7490 0.1933 0.045 Uiso 0.197(4) 1 calc PR A 2
H3A3 H 0.3113 0.7324 0.2841 0.045 Uiso 0.197(4) 1 calc PR A 2
C4A C 0.4996(9) 0.6420(8) 0.2743(6) 0.055(3) Uiso 0.197(4) 1 d PD A 2
H4A1 H 0.4798 0.6612 0.3265 0.082 Uiso 0.197(4) 1 calc PR A 2
H4A2 H 0.5733 0.6569 0.2668 0.082 Uiso 0.197(4) 1 calc PR A 2
H4A3 H 0.4895 0.5764 0.2691 0.082 Uiso 0.197(4) 1 calc PR A 2
C5A C 0.4699(9) 0.7929(5) 0.2175(7) 0.048(3) Uiso 0.197(4) 1 d PD A 2
H5A1 H 0.4583 0.8176 0.2696 0.072 Uiso 0.197(4) 1 calc PR A 2
H5A2 H 0.4296 0.8281 0.1785 0.072 Uiso 0.197(4) 1 calc PR A 2
H5A3 H 0.5445 0.7963 0.2064 0.072 Uiso 0.197(4) 1 calc PR A 2
C35A C 0.9924(8) 0.0294(9) 0.1212(11) 0.078(4) Uani 0.474(18) 1 d PD B 2
H35A H 0.9814 -0.0328 0.1092 0.093 Uiso 0.474(18) 1 calc PR B 2
C30A C 0.9450(14) 0.0681(17) 0.1844(12) 0.080(7) Uani 0.474(18) 1 d PD B 2
H30A H 0.9031 0.0314 0.2165 0.096 Uiso 0.474(18) 1 calc PR B 2
C34A C 1.0556(8) 0.0814(7) 0.0756(7) 0.052(2) Uani 0.474(18) 1 d PD B 2
H34A H 1.0890 0.0553 0.0324 0.063 Uiso 0.474(18) 1 calc PR B 2
C31A C 0.9569(9) 0.1570(16) 0.2015(6) 0.081(6) Uani 0.474(18) 1 d PD B 2
H31A H 0.9230 0.1831 0.2445 0.097 Uiso 0.474(18) 1 calc PR B 2
C33A C 1.0701(16) 0.1723(8) 0.0934(10) 0.043(3) Uani 0.474(18) 1 d PD B 2
H33A H 1.1147 0.2087 0.0631 0.052 Uiso 0.474(18) 1 calc PR B 2
C32A C 1.0194(14) 0.2091(13) 0.1550(9) 0.076(5) Uani 0.474(18) 1 d PD B 2
H32A H 1.0274 0.2718 0.1660 0.091 Uiso 0.474(18) 1 calc PR B 2
H1 H 0.474(2) 0.648(2) -0.0657(19) 0.091 Uiso 1 1 d . . .

loop_
_atom_site_aniso_label
_atom_site_aniso_U_11
_atom_site_aniso_U_22
_atom_site_aniso_U_33
_atom_site_aniso_U_23
_atom_site_aniso_U_13
_atom_site_aniso_U_12
Al1 0.0159(2) 0.0237(3) 0.0129(2) -0.00192(17) 0.00060(17) 0.00124(18)
N1 0.0145(6) 0.0246(7) 0.0146(6) -0.0027(5) 0.0001(5) 0.0022(5)
C1 0.0180(7) 0.0201(8) 0.0152(7) -0.0004(6) -0.0004(6) 0.0019(6)
N2 0.0147(6) 0.0236(7) 0.0150(6) -0.0023(5) 0.0001(5) 0.0007(5)
C2 0.0213(8) 0.0389(10) 0.0151(8) -0.0072(7) 0.0004(6) 0.0007(7)
C3 0.0327(12) 0.0409(16) 0.0209(11) -0.0139(10) -0.0037(9) 0.0136(12)
C4 0.0520(15) 0.0327(13) 0.0153(10) 0.0002(9) 0.0040(10) -0.0057(11)
C5 0.0279(12) 0.0400(14) 0.0173(10) -0.0092(9) -0.0003(8) -0.0018(9)
C6 0.0154(7) 0.0270(8) 0.0129(7) -0.0044(6) 0.0004(6) 0.0020(6)
C7 0.0194(8) 0.0273(9) 0.0162(7) -0.0035(6) 0.0021(6) 0.0019(6)
C8 0.0206(8) 0.0334(10) 0.0268(9) -0.0035(7) 0.0038(7) -0.0040(7)
C9 0.0146(8) 0.0439(11) 0.0309(9) -0.0023(8) -0.0001(7) 0.0013(7)
C10 0.0199(8) 0.0356(10) 0.0252(9) -0.0001(7) -0.0020(7) 0.0084(7)
C11 0.0198(8) 0.0288(9) 0.0151(7) -0.0033(6) -0.0008(6) 0.0033(6)
C12 0.0233(8) 0.0272(9) 0.0242(8) 0.0004(7) 0.0029(7) 0.0019(7)
C13 0.0435(11) 0.0262(10) 0.0414(11) -0.0050(8) 0.0020(9) 0.0031(8)
C14 0.0392(11) 0.0525(13) 0.0315(10) 0.0128(9) 0.0037(8) 0.0064(9)
C15 0.0239(8) 0.0275(9) 0.0242(8) 0.0022(7) -0.0036(7) 0.0037(7)
C16 0.0472(12) 0.0376(11) 0.0267(10) 0.0085(8) 0.0023(8) 0.0045(9)
C17 0.0406(11) 0.0305(10) 0.0418(11) -0.0041(8) -0.0042(9) 0.0067(8)
C18 0.0159(7) 0.0223(8) 0.0140(7) -0.0030(6) 0.0007(6) 0.0005(6)
C19 0.0206(8) 0.0228(8) 0.0162(7) -0.0014(6) -0.0011(6) -0.0001(6)
C20 0.0188(8) 0.0312(9) 0.0255(8) -0.0023(7) -0.0050(6) 0.0021(7)
C21 0.0203(8) 0.0341(10) 0.0312(9) -0.0068(7) -0.0006(7) -0.0074(7)
C22 0.0324(9) 0.0210(8) 0.0254(9) -0.0022(7) 0.0044(7) -0.0064(7)
C23 0.0251(8) 0.0227(8) 0.0192(8) -0.0019(6) 0.0019(6) 0.0033(6)
C24 0.0249(8) 0.0254(9) 0.0261(9) 0.0048(7) -0.0063(7) -0.0010(7)
C25 0.0638(14) 0.0248(10) 0.0438(12) 0.0004(9) 0.0075(10) 0.0056(9)
C26 0.0534(13) 0.0372(11) 0.0297(10) 0.0112(8) -0.0068(9) 0.0008(9)
C27 0.0357(11) 0.0272(10) 0.0482(12) 0.0120(8) -0.0055(9) 0.0056(8)
C28 0.100(2) 0.0592(16) 0.0273(11) 0.0050(10) -0.0042(12) 0.0439(15)
C29 0.156(3) 0.092(2) 0.0556(16) 0.0162(15) 0.0196(18) 0.094(2)
C30 0.051(9) 0.073(7) 0.100(12) 0.046(7) -0.012(8) 0.000(6)
C31 0.027(4) 0.106(8) 0.056(5) 0.044(5) -0.009(3) -0.007(4)
C32 0.039(4) 0.095(6) 0.043(3) 0.006(4) -0.015(3) -0.011(4)
C33 0.036(4) 0.071(6) 0.051(4) 0.012(4) -0.010(3) -0.024(4)
C34 0.033(6) 0.117(13) 0.047(6) 0.036(7) -0.005(4) -0.008(5)
C35 0.047(6) 0.081(7) 0.076(7) 0.003(6) -0.007(5) 0.021(5)
C35A 0.036(4) 0.067(6) 0.129(11) 0.052(6) -0.002(5) -0.007(4)
C30A 0.030(5) 0.135(17) 0.075(9) 0.063(10) 0.008(5) 0.003(7)
C34A 0.034(4) 0.051(4) 0.072(6) 0.023(4) 0.001(4) -0.001(3)
C31A 0.037(5) 0.163(19) 0.044(5) 0.010(9) -0.012(4) 0.008(8)
C33A 0.028(5) 0.044(6) 0.056(7) 0.011(4) -0.015(4) -0.011(3)
C32A 0.062(7) 0.086(10) 0.077(10) -0.002(7) -0.034(6) -0.005(6)

loop_
_atom_type_symbol
_atom_type_description
_atom_type_scat_dispersion_real
_atom_type_scat_dispersion_imag
_atom_type_scat_source
C C 0.0033 0.0016 'International Tables Vol C Tables 4.2.6.8 and 6.1.1.4'
H H 0.0000 0.0000 'International Tables Vol C Tables 4.2.6.8 and 6.1.1.4'
N N 0.0061 0.0033 'International Tables Vol C Tables 4.2.6.8 and 6.1.1.4'
Al Al 0.0645 0.0514 'International Tables Vol C Tables 4.2.6.8 and 6.1.1.4'

loop_
_geom_angle_atom_site_label_1
_geom_angle_atom_site_label_2
_geom_angle_atom_site_label_3
_geom_angle
_geom_angle_site_symmetry_1
_geom_angle_site_symmetry_3
N1 Al1 N2 67.66(5) . .
N1 Al1 C1 33.86(5) . .
N2 Al1 C1 33.84(5) . .
N1 Al1 Al1 117.00(5) . 3_665
N2 Al1 Al1 118.16(5) . 3_665
C1 Al1 Al1 122.64(5) . 3_665
N1 Al1 H1 111.3(12) . .
N2 Al1 H1 110.2(12) . .
C1 Al1 H1 116.4(12) . .
Al1 Al1 H1 120.9(12) 3_665 .
C1 N1 C6 132.18(13) . .
C1 N1 Al1 92.47(9) . .
C6 N1 Al1 135.20(10) . .
N2 C1 N1 107.50(13) . .
N2 C1 C2 126.75(14) . .
N1 C1 C2 125.35(14) . .
N2 C1 Al1 53.91(8) . .
N1 C1 Al1 53.67(7) . .
C2 C1 Al1 171.85(12) . .
C1 N2 C18 130.94(13) . .
C1 N2 Al1 92.25(9) . .
C18 N2 Al1 136.48(10) . .
C4A C2 C3 132.0(5) . .
C4A C2 C5 56.6(5) . .
C3 C2 C5 109.04(17) . .
C4A C2 C1 113.6(5) . .
C3 C2 C1 113.58(15) . .
C5 C2 C1 114.72(14) . .
C4A C2 C3A 118.3(7) . .
C3 C2 C3A 29.0(4) . .
C5 C2 C3A 127.1(4) . .
C1 C2 C3A 113.8(4) . .
C4A C2 C4 50.9(5) . .
C3 C2 C4 107.95(19) . .
C5 C2 C4 106.21(16) . .
C1 C2 C4 104.78(14) . .
C3A C2 C4 80.4(5) . .
C4A C2 C5A 105.3(7) . .
C3 C2 C5A 69.4(5) . .
C5 C2 C5A 49.7(5) . .
C1 C2 C5A 105.8(5) . .
C3A C2 C5A 97.4(6) . .
C4 C2 C5A 147.3(5) . .
C2 C3 H3A 109.5 . .
C2 C3 H3B 109.5 . .
C2 C3 H3C 109.5 . .
C2 C4 H4A 109.5 . .
C2 C4 H4B 109.5 . .
C2 C4 H4C 109.5 . .
C2 C5 H5A 109.5 . .
C2 C5 H5B 109.5 . .
C2 C5 H5C 109.5 . .
C7 C6 C11 120.65(14) . .
C7 C6 N1 119.77(14) . .
C11 C6 N1 118.96(14) . .
C8 C7 C6 118.39(15) . .
C8 C7 C12 118.73(15) . .
C6 C7 C12 122.77(14) . .
C9 C8 C7 121.50(17) . .
C9 C8 H8 119.3 . .
C7 C8 H8 119.3 . .
C8 C9 C10 119.53(16) . .
C8 C9 H9 120.2 . .
C10 C9 H9 120.2 . .
C9 C10 C11 121.55(16) . .
C9 C10 H10 119.2 . .
C11 C10 H10 119.2 . .
C10 C11 C6 118.38(16) . .
C10 C11 C15 119.68(15) . .
C6 C11 C15 121.92(14) . .
C7 C12 C13 110.23(15) . .
C7 C12 C14 113.21(14) . .
C13 C12 C14 108.88(16) . .
C7 C12 H12 108.1 . .
C13 C12 H12 108.1 . .
C14 C12 H12 108.1 . .
C12 C13 H13A 109.5 . .
C12 C13 H13B 109.5 . .
H13A C13 H13B 109.5 . .
C12 C13 H13C 109.5 . .
H13A C13 H13C 109.5 . .
H13B C13 H13C 109.5 . .
C12 C14 H14A 109.5 . .
C12 C14 H14B 109.5 . .
H14A C14 H14B 109.5 . .
C12 C14 H14C 109.5 . .
H14A C14 H14C 109.5 . .
H14B C14 H14C 109.5 . .
C11 C15 C16 111.03(15) . .
C11 C15 C17 112.78(15) . .
C16 C15 C17 109.73(15) . .
C11 C15 H15 107.7 . .
C16 C15 H15 107.7 . .
C17 C15 H15 107.7 . .
C15 C16 H16A 109.5 . .
C15 C16 H16B 109.5 . .
H16A C16 H16B 109.5 . .
C15 C16 H16C 109.5 . .
H16A C16 H16C 109.5 . .
H16B C16 H16C 109.5 . .
C15 C17 H17A 109.5 . .
C15 C17 H17B 109.5 . .
H17A C17 H17B 109.5 . .
C15 C17 H17C 109.5 . .
H17A C17 H17C 109.5 . .
H17B C17 H17C 109.5 . .
C23 C18 C19 120.59(14) . .
C23 C18 N2 118.93(14) . .
C19 C18 N2 120.05(14) . .
C20 C19 C18 118.35(15) . .
C20 C19 C24 119.13(15) . .
C18 C19 C24 122.51(14) . .
C21 C20 C19 121.51(16) . .
C21 C20 H20 119.2 . .
C19 C20 H20 119.2 . .
C20 C21 C22 119.62(16) . .
C20 C21 H21 120.2 . .
C22 C21 H21 120.2 . .
C21 C22 C23 121.23(16) . .
C21 C22 H22 119.4 . .
C23 C22 H22 119.4 . .
C22 C23 C18 118.63(15) . .
C22 C23 C27 119.39(16) . .
C18 C23 C27 121.97(15) . .
C25 C24 C19 111.29(15) . .
C25 C24 C26 109.53(16) . .
C19 C24 C26 112.07(15) . .
C25 C24 H24 107.9 . .
C19 C24 H24 107.9 . .
C26 C24 H24 107.9 . .
C24 C25 H25A 109.5 . .
C24 C25 H25B 109.5 . .
H25A C25 H25B 109.5 . .
C24 C25 H25C 109.5 . .
H25A C25 H25C 109.5 . .
H25B C25 H25C 109.5 . .
C24 C26 H26A 109.5 . .
C24 C26 H26B 109.5 . .
H26A C26 H26B 109.5 . .
C24 C26 H26C 109.5 . .
H26A C26 H26C 109.5 . .
H26B C26 H26C 109.5 . .
C28 C27 C29 109.6(2) . .
C28 C27 C23 112.95(17) . .
C29 C27 C23 112.43(19) . .
C28 C27 H27 107.2 . .
C29 C27 H27 107.2 . .
C23 C27 H27 107.2 . .
C27 C28 H28A 109.5 . .
C27 C28 H28B 109.5 . .
H28A C28 H28B 109.5 . .
C27 C28 H28C 109.5 . .
H28A C28 H28C 109.5 . .
H28B C28 H28C 109.5 . .
C27 C29 H29A 109.5 . .
C27 C29 H29B 109.5 . .
H29A C29 H29B 109.5 . .
C27 C29 H29C 109.5 . .
H29A C29 H29C 109.5 . .
H29B C29 H29C 109.5 . .
C35 C30 C31 120.3(11) . .
C35 C30 H30 119.8 . .
C31 C30 H30 119.8 . .
C30 C31 C32 119.4(9) . .
C30 C31 H31 120.3 . .
C32 C31 H31 120.3 . .
C33 C32 C31 119.7(9) . .
C33 C32 H32 120.2 . .
C31 C32 H32 120.2 . .
C34 C33 C32 120.1(11) . .
C34 C33 H33 120.0 . .
C32 C33 H33 120.0 . .
C35 C34 C33 120.4(13) . .
C35 C34 H34 119.8 . .
C33 C34 H34 119.8 . .
C34 C35 C30 120.0(11) . .
C34 C35 H35 120.0 . .
C30 C35 H35 120.0 . .
C2 C3A H3A1 109.5 . .
C2 C3A H3A2 109.5 . .
H3A1 C3A H3A2 109.5 . .
C2 C3A H3A3 109.5 . .
H3A1 C3A H3A3 109.5 . .
H3A2 C3A H3A3 109.5 . .
C2 C4A H4A1 109.5 . .
C2 C4A H4A2 109.5 . .
H4A1 C4A H4A2 109.5 . .
C2 C4A H4A3 109.5 . .
H4A1 C4A H4A3 109.5 . .
H4A2 C4A H4A3 109.5 . .
C2 C5A H5A1 109.5 . .
C2 C5A H5A2 109.5 . .
H5A1 C5A H5A2 109.5 . .
C2 C5A H5A3 109.5 . .
H5A1 C5A H5A3 109.5 . .
H5A2 C5A H5A3 109.5 . .
C34A C35A C30A 119.7(12) . .
C34A C35A H35A 120.2 . .
C30A C35A H35A 120.2 . .
C31A C30A C35A 121.4(15) . .
C31A C30A H30A 119.3 . .
C35A C30A H30A 119.3 . .
C35A C34A C33A 119.5(10) . .
C35A C34A H34A 120.2 . .
C33A C34A H34A 120.2 . .
C30A C31A C32A 118.6(13) . .
C30A C31A H31A 120.7 . .
C32A C31A H31A 120.7 . .
C32A C33A C34A 119.3(13) . .
C32A C33A H33A 120.4 . .
C34A C33A H33A 120.4 . .
C33A C32A C31A 121.5(14) . .
C33A C32A H32A 119.3 . .
C31A C32A H32A 119.3 . .

loop_
_geom_bond_atom_site_label_1
_geom_bond_atom_site_label_2
_geom_bond_distance
_geom_bond_site_symmetry_2
Al1 N1 1.9423(13) .
Al1 N2 1.9480(14) .
Al1 C1 2.4088(16) .
Al1 Al1 2.6144(9) 3_665
Al1 H1 1.54(3) .
N1 C1 1.343(2) .
N1 C6 1.4286(19) .
C1 N2 1.342(2) .
C1 C2 1.541(2) .
N2 C18 1.4301(19) .
C2 C4A 1.496(6) .
C2 C3 1.504(3) .
C2 C5 1.525(3) .
C2 C3A 1.546(6) .
C2 C4 1.577(3) .
C2 C5A 1.593(6) .
C3 H3A 0.9800 .
C3 H3B 0.9800 .
C3 H3C 0.9800 .
C4 H4A 0.9800 .
C4 H4B 0.9800 .
C4 H4C 0.9800 .
C5 H5A 0.9800 .
C5 H5B 0.9800 .
C5 H5C 0.9800 .
C6 C7 1.408(2) .
C6 C11 1.414(2) .
C7 C8 1.400(2) .
C7 C12 1.521(2) .
C8 C9 1.381(3) .
C8 H8 0.9500 .
C9 C10 1.384(3) .
C9 H9 0.9500 .
C10 C11 1.394(2) .
C10 H10 0.9500 .
C11 C15 1.521(2) .
C12 C13 1.524(3) .
C12 C14 1.536(2) .
C12 H12 1.0000 .
C13 H13A 0.9800 .
C13 H13B 0.9800 .
C13 H13C 0.9800 .
C14 H14A 0.9800 .
C14 H14B 0.9800 .
C14 H14C 0.9800 .
C15 C16 1.528(2) .
C15 C17 1.530(3) .
C15 H15 1.0000 .
C16 H16A 0.9800 .
C16 H16B 0.9800 .
C16 H16C 0.9800 .
C17 H17A 0.9800 .
C17 H17B 0.9800 .
C17 H17C 0.9800 .
C18 C23 1.407(2) .
C18 C19 1.407(2) .
C19 C20 1.393(2) .
C19 C24 1.523(2) .
C20 C21 1.379(3) .
C20 H20 0.9500 .
C21 C22 1.381(3) .
C21 H21 0.9500 .
C22 C23 1.392(2) .
C22 H22 0.9500 .
C23 C27 1.523(2) .
C24 C25 1.523(3) .
C24 C26 1.530(2) .
C24 H24 1.0000 .
C25 H25A 0.9800 .
C25 H25B 0.9800 .
C25 H25C 0.9800 .
C26 H26A 0.9800 .
C26 H26B 0.9800 .
C26 H26C 0.9800 .
C27 C28 1.503(3) .
C27 C29 1.505(4) .
C27 H27 1.0000 .
C28 H28A 0.9800 .
C28 H28B 0.9800 .
C28 H28C 0.9800 .
C29 H29A 0.9800 .
C29 H29B 0.9800 .
C29 H29C 0.9800 .
C30 C35 1.370(13) .
C30 C31 1.378(15) .
C30 H30 0.9500 .
C31 C32 1.382(12) .
C31 H31 0.9500 .
C32 C33 1.373(13) .
C32 H32 0.9500 .
C33 C34 1.372(14) .
C33 H33 0.9500 .
C34 C35 1.360(13) .
C34 H34 0.9500 .
C35 H35 0.9500 .
C3A H3A1 0.9800 .
C3A H3A2 0.9800 .
C3A H3A3 0.9800 .
C4A H4A1 0.9800 .
C4A H4A2 0.9800 .
C4A H4A3 0.9800 .
C5A H5A1 0.9800 .
C5A H5A2 0.9800 .
C5A H5A3 0.9800 .
C35A C34A 1.376(10) .
C35A C30A 1.383(16) .
C35A H35A 0.9500 .
C30A C31A 1.353(16) .
C30A H30A 0.9500 .
C34A C33A 1.386(12) .
C34A H34A 0.9500 .
C31A C32A 1.380(14) .
C31A H31A 0.9500 .
C33A C32A 1.370(15) .
C33A H33A 0.9500 .
C32A H32A 0.9500 .
